data_7039651
loop_
_publ_author_name
'Yadav, Sangeeta'
'Manjare, Sudesh T.'
'Singh, Harkesh B.'
'Butcher, Ray J.'

_publ_section_title
;
 Transition metal mediated formation of dicationic diselenides stabilised
 by N-heterocyclic carbenes: designed synthesis.
;
_journal_issue 30
_journal_name_full 'Dalton transactions (Cambridge, England : 2003)'
_journal_page_first 12015
_journal_page_last 12027
_journal_paper_doi 10.1039/c6dt01425a
_journal_volume 45
_journal_year 2016
_chemical_formula_moiety 'C26 H36 N4 Se2, Cl4 Fe, Cl'
_chemical_formula_sum 'C26 H36 Cl5 Fe N4 Se2'
_chemical_formula_weight 795.61
_chemical_name_systematic
; 
 ? 
;
_space_group_IT_number 14
_symmetry_cell_setting monoclinic
_symmetry_space_group_name_Hall '-P 2ybc'
_symmetry_space_group_name_H-M 'P 1 21/c 1'
_atom_sites_solution_hydrogens geom
_atom_sites_solution_primary direct
_atom_sites_solution_secondary difmap
_audit_creation_method SHELXL-97
_audit_update_record
;
2015-08-11 deposited with the CCDC.
2016-06-23 downloaded from the CCDC.
;
_cell_angle_alpha 90.00
_cell_angle_beta 93.909(4)
_cell_angle_gamma 90.00
_cell_formula_units_Z 4
_cell_length_a 12.2900(5)
_cell_length_b 9.4850(4)
_cell_length_c 28.4945(11)
_cell_measurement_reflns_used 5925
_cell_measurement_temperature 123(2)
_cell_measurement_theta_max 75.4710
_cell_measurement_theta_min 3.1065
_cell_volume 3313.9(2)
_computing_cell_refinement
;
CrysAlisPro, Agilent Technologies,
Version 1.171.35.21 (release 20-01-2012 CrysAlis171 .NET)
(compiled Jan 23 2012,18:06:46)
;
_computing_data_collection
;
CrysAlisPro, Agilent Technologies,
Version 1.171.35.21 (release 20-01-2012 CrysAlis171 .NET)
(compiled Jan 23 2012,18:06:46)
;
_computing_data_reduction
;
CrysAlisPro, Agilent Technologies,
Version 1.171.35.21 (release 20-01-2012 CrysAlis171 .NET)
(compiled Jan 23 2012,18:06:46)
;
_computing_molecular_graphics 'SHELXTL (Sheldrick, 2008)'
_computing_publication_material 'SHELXTL (Sheldrick, 2008)'
_computing_structure_refinement 'SHELXL-97 (Sheldrick, 2008)'
_computing_structure_solution 'SHELXS-97 (Sheldrick, 2008)'
_diffrn_ambient_temperature 123(2)
_diffrn_detector_area_resol_mean 10.5081
_diffrn_measured_fraction_theta_full 0.994
_diffrn_measured_fraction_theta_max 0.964
_diffrn_measurement_device_type 'Xcalibur, Ruby, Gemini'
_diffrn_measurement_method '\w scans'
_diffrn_radiation_monochromator graphite
_diffrn_radiation_source 'Enhance (Cu) X-ray Source'
_diffrn_radiation_type CuK\a
_diffrn_radiation_wavelength 1.54184
_diffrn_reflns_av_R_equivalents 0.0484
_diffrn_reflns_av_sigmaI/netI 0.0524
_diffrn_reflns_limit_h_max 14
_diffrn_reflns_limit_h_min -15
_diffrn_reflns_limit_k_max 11
_diffrn_reflns_limit_k_min -9
_diffrn_reflns_limit_l_max 35
_diffrn_reflns_limit_l_min -35
_diffrn_reflns_number 11955
_diffrn_reflns_theta_full 67.50
_diffrn_reflns_theta_max 75.66
_diffrn_reflns_theta_min 3.11
_exptl_absorpt_coefficient_mu 10.049
_exptl_absorpt_correction_T_max 0.485
_exptl_absorpt_correction_T_min 0.126
_exptl_absorpt_correction_type analytical
_exptl_absorpt_process_details
;
CrysAlisPro, Agilent Technologies,
Version 1.171.35.21 (release 20-01-2012 CrysAlis171 .NET)
(compiled Jan 23 2012,18:06:46)
Analytical numeric absorption correction using a multifaceted crystal
            model based on expressions derived by R.C. Clark & J.S. Reid.
(Clark, R. C. & Reid, J. S. (1995). Acta Cryst. A51, 887-897)
;
_exptl_crystal_colour colorless
_exptl_crystal_density_diffrn 1.595
_exptl_crystal_density_method 'not measured'
_exptl_crystal_description prism
_exptl_crystal_F_000 1596
_exptl_crystal_size_max 0.3755
_exptl_crystal_size_mid 0.2542
_exptl_crystal_size_min 0.0831
_refine_diff_density_max 1.046
_refine_diff_density_min -0.681
_refine_diff_density_rms 0.127
_refine_ls_extinction_method none
_refine_ls_goodness_of_fit_ref 1.044
_refine_ls_hydrogen_treatment constr
_refine_ls_matrix_type full
_refine_ls_number_parameters 351
_refine_ls_number_reflns 6640
_refine_ls_number_restraints 0
_refine_ls_restrained_S_all 1.044
_refine_ls_R_factor_all 0.0573
_refine_ls_R_factor_gt 0.0486
_refine_ls_shift/su_max 0.002
_refine_ls_shift/su_mean 0.000
_refine_ls_structure_factor_coef Fsqd
_refine_ls_weighting_details 'calc w=1/[\s^2^(Fo^2^)+(0.0627P)^2^+13.3358P] where P=(Fo^2^+2Fc^2^)/3'
_refine_ls_weighting_scheme calc
_refine_ls_wR_factor_gt 0.1309
_refine_ls_wR_factor_ref 0.1365
_reflns_number_gt 5658
_reflns_number_total 6640
_reflns_threshold_expression >2sigma(I)
_cod_data_source_file c6dt01425a2.cif
_cod_data_source_block 11
_cod_depositor_comments 'Adding full bibliography for 7039650--7039655.cif.'
_cod_original_sg_symbol_H-M 'P 21/c'
_cod_database_code 7039651

loop_
_symmetry_equiv_pos_as_xyz
'x, y, z'
'-x, y+1/2, -z+1/2'
'-x, -y, -z'
'x, -y-1/2, z-1/2'

loop_
_atom_site_label
_atom_site_type_symbol
_atom_site_fract_x
_atom_site_fract_y
_atom_site_fract_z
_atom_site_U_iso_or_equiv
_atom_site_adp_type
_atom_site_occupancy
_atom_site_symmetry_multiplicity
_atom_site_calc_flag
_atom_site_refinement_flags
Se1 Se 0.57753(4) 0.53796(5) 0.558299(15) 0.01766(13) Uani 1 1 d .
Se2 Se 0.49019(4) 0.75181(5) 0.583101(15) 0.01823(13) Uani 1 1 d .
Fe Fe 0.80241(6) 0.35282(9) 0.82790(3) 0.02474(19) Uani 1 1 d .
Cl Cl 0.66073(9) 0.30400(12) 0.51381(4) 0.0239(2) Uani 1 1 d .
Cl1 Cl 0.79266(11) 0.13854(14) 0.85647(5) 0.0330(3) Uani 1 1 d .
Cl2 Cl 0.64512(10) 0.45953(13) 0.83873(4) 0.0308(3) Uani 1 1 d .
Cl3 Cl 0.82953(12) 0.34094(16) 0.75264(4) 0.0374(3) Uani 1 1 d .
Cl4 Cl 0.93290(12) 0.47696(17) 0.86397(5) 0.0423(3) Uani 1 1 d .
N1A N 0.7233(3) 0.6966(4) 0.50313(13) 0.0195(7) Uani 1 1 d .
N2A N 0.8082(3) 0.6002(4) 0.56536(14) 0.0206(8) Uani 1 1 d .
C1A C 0.7108(3) 0.6187(5) 0.54130(16) 0.0183(8) Uani 1 1 d .
C2A C 0.8324(4) 0.7303(5) 0.50117(17) 0.0235(9) Uani 1 1 d .
C3A C 0.8881(4) 0.8126(6) 0.46969(18) 0.0296(11) Uani 1 1 d .
H3AA H 0.8512 0.8565 0.4432 0.036 Uiso 1 1 calc R
C4A C 0.9988(5) 0.8266(7) 0.4791(2) 0.0366(13) Uani 1 1 d .
H4AA H 1.0388 0.8825 0.4586 0.044 Uiso 1 1 calc R
C5A C 1.0547(4) 0.7615(7) 0.5177(2) 0.0373(13) Uani 1 1 d .
H5AA H 1.1314 0.7736 0.5225 0.045 Uiso 1 1 calc R
C6A C 1.0009(4) 0.6801(6) 0.54901(18) 0.0302(11) Uani 1 1 d .
H6AA H 1.0387 0.6348 0.5750 0.036 Uiso 1 1 calc R
C7A C 0.8876(4) 0.6680(5) 0.54040(16) 0.0241(10) Uani 1 1 d .
C8A C 0.6339(4) 0.7348(5) 0.46729(16) 0.0223(9) Uani 1 1 d .
H8AA H 0.5646 0.6949 0.4781 0.027 Uiso 1 1 calc R
C9A C 0.6202(5) 0.8953(5) 0.46438(19) 0.0313(11) Uani 1 1 d .
H9AA H 0.6157 0.9339 0.4961 0.047 Uiso 1 1 calc R
H9AB H 0.5533 0.9181 0.4452 0.047 Uiso 1 1 calc R
H9AC H 0.6830 0.9367 0.4500 0.047 Uiso 1 1 calc R
C10A C 0.6549(5) 0.6636(6) 0.42032(17) 0.0307(11) Uani 1 1 d .
H10A H 0.6629 0.5617 0.4251 0.046 Uiso 1 1 calc R
H10B H 0.7219 0.7017 0.4085 0.046 Uiso 1 1 calc R
H10C H 0.5934 0.6820 0.3974 0.046 Uiso 1 1 calc R
C11A C 0.8274(4) 0.5228(5) 0.61064(17) 0.0258(10) Uani 1 1 d .
H11A H 0.7548 0.4942 0.6213 0.031 Uiso 1 1 calc R
C12A C 0.8928(5) 0.3889(6) 0.6035(2) 0.0395(14) Uani 1 1 d .
H12A H 0.8547 0.3306 0.5793 0.059 Uiso 1 1 calc R
H12B H 0.9007 0.3362 0.6331 0.059 Uiso 1 1 calc R
H12C H 0.9652 0.4140 0.5936 0.059 Uiso 1 1 calc R
C13A C 0.8824(4) 0.6187(6) 0.64880(17) 0.0296(11) Uani 1 1 d .
H13A H 0.8437 0.7090 0.6491 0.044 Uiso 1 1 calc R
H13B H 0.9585 0.6350 0.6420 0.044 Uiso 1 1 calc R
H13C H 0.8800 0.5731 0.6796 0.044 Uiso 1 1 calc R
N1B N 0.6530(3) 0.8921(4) 0.64434(13) 0.0203(8) Uani 1 1 d .
N2B N 0.5818(3) 0.7106(4) 0.67958(13) 0.0195(8) Uani 1 1 d .
C1B C 0.5796(3) 0.7874(5) 0.63964(15) 0.0172(8) Uani 1 1 d .
C2B C 0.7066(4) 0.8815(5) 0.68881(16) 0.0196(9) Uani 1 1 d .
C3B C 0.7946(4) 0.9580(5) 0.71056(18) 0.0269(10) Uani 1 1 d .
H3BA H 0.8256 1.0362 0.6955 0.032 Uiso 1 1 calc R
C4B C 0.8339(4) 0.9143(6) 0.75468(18) 0.0309(11) Uani 1 1 d .
H4BA H 0.8932 0.9633 0.7704 0.037 Uiso 1 1 calc R
C5B C 0.7877(5) 0.7990(6) 0.77668(18) 0.0321(11) Uani 1 1 d .
H5BA H 0.8164 0.7721 0.8072 0.039 Uiso 1 1 calc R
C6B C 0.7017(4) 0.7230(6) 0.75560(17) 0.0277(10) Uani 1 1 d .
H6BA H 0.6711 0.6447 0.7708 0.033 Uiso 1 1 calc R
C7B C 0.6623(4) 0.7670(5) 0.71105(16) 0.0218(9) Uani 1 1 d .
C8B C 0.6665(4) 1.0077(5) 0.61005(15) 0.0201(9) Uani 1 1 d .
H8BA H 0.6125 0.9905 0.5828 0.024 Uiso 1 1 calc R
C9B C 0.7792(4) 1.0052(5) 0.59086(18) 0.0266(10) Uani 1 1 d .
H9BA H 0.7929 0.9116 0.5780 0.040 Uiso 1 1 calc R
H9BB H 0.8345 1.0263 0.6163 0.040 Uiso 1 1 calc R
H9BC H 0.7825 1.0761 0.5660 0.040 Uiso 1 1 calc R
C10B C 0.6370(4) 1.1486(5) 0.63154(18) 0.0261(10) Uani 1 1 d .
H10D H 0.5645 1.1421 0.6437 0.039 Uiso 1 1 calc R
H10E H 0.6368 1.2223 0.6074 0.039 Uiso 1 1 calc R
H10F H 0.6909 1.1721 0.6573 0.039 Uiso 1 1 calc R
C11B C 0.5041(4) 0.5958(5) 0.68869(16) 0.0225(9) Uani 1 1 d .
H11B H 0.4490 0.5925 0.6612 0.027 Uiso 1 1 calc R
C12B C 0.5615(5) 0.4530(5) 0.69131(18) 0.0290(11) Uani 1 1 d .
H12D H 0.5987 0.4374 0.6624 0.044 Uiso 1 1 calc R
H12E H 0.5076 0.3782 0.6948 0.044 Uiso 1 1 calc R
H12F H 0.6150 0.4516 0.7184 0.044 Uiso 1 1 calc R
C13B C 0.4425(4) 0.6257(6) 0.73232(17) 0.0268(10) Uani 1 1 d .
H13D H 0.4093 0.7195 0.7297 0.040 Uiso 1 1 calc R
H13E H 0.4933 0.6221 0.7603 0.040 Uiso 1 1 calc R
H13F H 0.3854 0.5547 0.7350 0.040 Uiso 1 1 calc R

loop_
_atom_site_aniso_label
_atom_site_aniso_U_11
_atom_site_aniso_U_22
_atom_site_aniso_U_33
_atom_site_aniso_U_23
_atom_site_aniso_U_13
_atom_site_aniso_U_12
Se1 0.0216(2) 0.0142(2) 0.0173(2) -0.00024(16) 0.00219(16) -0.00146(18)
Se2 0.0230(2) 0.0152(2) 0.0165(2) -0.00103(16) 0.00160(17) 0.00038(18)
Fe 0.0259(4) 0.0246(4) 0.0235(4) 0.0012(3) 0.0006(3) -0.0012(3)
Cl 0.0257(5) 0.0205(5) 0.0255(5) -0.0027(4) 0.0013(4) 0.0036(4)
Cl1 0.0361(6) 0.0284(6) 0.0336(6) 0.0061(5) -0.0041(5) -0.0006(5)
Cl2 0.0328(6) 0.0278(6) 0.0329(6) 0.0079(5) 0.0086(5) 0.0021(5)
Cl3 0.0442(7) 0.0415(7) 0.0272(6) 0.0009(5) 0.0072(5) 0.0014(6)
Cl4 0.0376(7) 0.0450(8) 0.0436(7) -0.0079(6) -0.0039(6) -0.0111(6)
N1A 0.0225(18) 0.0171(18) 0.0191(18) -0.0003(14) 0.0023(14) -0.0025(15)
N2A 0.0195(18) 0.0188(19) 0.0237(19) -0.0004(15) 0.0019(15) 0.0009(15)
C1A 0.0141(19) 0.019(2) 0.022(2) -0.0024(17) 0.0050(16) -0.0018(17)
C2A 0.026(2) 0.022(2) 0.023(2) -0.0010(18) 0.0078(18) -0.0004(19)
C3A 0.032(3) 0.030(3) 0.028(2) -0.002(2) 0.005(2) -0.006(2)
C4A 0.031(3) 0.046(3) 0.034(3) -0.003(2) 0.013(2) -0.014(3)
C5A 0.024(2) 0.052(4) 0.037(3) -0.013(3) 0.007(2) -0.012(3)
C6A 0.022(2) 0.041(3) 0.027(2) -0.007(2) -0.0005(19) -0.002(2)
C7A 0.030(2) 0.021(2) 0.022(2) -0.0069(18) 0.0025(18) -0.005(2)
C8A 0.027(2) 0.020(2) 0.019(2) 0.0017(17) -0.0004(17) 0.0016(19)
C9A 0.044(3) 0.022(3) 0.028(2) 0.006(2) -0.003(2) 0.003(2)
C10A 0.037(3) 0.035(3) 0.020(2) -0.003(2) 0.004(2) -0.002(2)
C11A 0.030(2) 0.022(2) 0.025(2) 0.0022(19) -0.0012(19) -0.001(2)
C12A 0.047(3) 0.024(3) 0.045(3) -0.002(2) -0.018(3) 0.004(2)
C13A 0.036(3) 0.030(3) 0.023(2) -0.003(2) -0.001(2) 0.000(2)
N1B 0.027(2) 0.0163(18) 0.0173(17) -0.0013(14) 0.0031(15) -0.0011(15)
N2B 0.0261(19) 0.0180(19) 0.0144(17) 0.0000(14) 0.0019(14) 0.0034(15)
C1B 0.0177(19) 0.015(2) 0.019(2) -0.0007(16) 0.0009(15) 0.0016(16)
C2B 0.021(2) 0.016(2) 0.022(2) -0.0021(17) 0.0016(17) 0.0000(17)
C3B 0.031(2) 0.023(2) 0.027(2) -0.0052(19) 0.000(2) -0.006(2)
C4B 0.034(3) 0.031(3) 0.027(2) -0.007(2) -0.006(2) -0.005(2)
C5B 0.039(3) 0.034(3) 0.021(2) 0.003(2) -0.009(2) 0.002(2)
C6B 0.036(3) 0.025(3) 0.022(2) 0.0028(19) 0.000(2) 0.000(2)
C7B 0.029(2) 0.019(2) 0.017(2) -0.0034(17) 0.0017(17) -0.0019(19)
C8B 0.030(2) 0.014(2) 0.0165(19) 0.0012(16) 0.0045(17) -0.0010(18)
C9B 0.030(3) 0.020(2) 0.031(2) 0.0016(19) 0.010(2) 0.0000(19)
C10B 0.035(3) 0.015(2) 0.030(2) -0.0018(18) 0.009(2) 0.0008(19)
C11B 0.026(2) 0.018(2) 0.023(2) 0.0022(18) 0.0010(18) -0.0053(19)
C12B 0.040(3) 0.017(2) 0.030(3) 0.0008(19) 0.004(2) -0.001(2)
C13B 0.031(3) 0.027(3) 0.023(2) -0.0004(19) 0.0044(19) -0.004(2)

loop_
_atom_type_symbol
_atom_type_description
_atom_type_scat_dispersion_real
_atom_type_scat_dispersion_imag
_atom_type_scat_source
C C 0.0181 0.0091 'International Tables Vol C Tables 4.2.6.8 and 6.1.1.4'
H H 0.0000 0.0000 'International Tables Vol C Tables 4.2.6.8 and 6.1.1.4'
N N 0.0311 0.0180 'International Tables Vol C Tables 4.2.6.8 and 6.1.1.4'
Cl Cl 0.3639 0.7018 'International Tables Vol C Tables 4.2.6.8 and 6.1.1.4'
Fe Fe -1.1336 3.1974 'International Tables Vol C Tables 4.2.6.8 and 6.1.1.4'
Se Se -0.7943 1.1372 'International Tables Vol C Tables 4.2.6.8 and 6.1.1.4'

loop_
_geom_angle_atom_site_label_1
_geom_angle_atom_site_label_2
_geom_angle_atom_site_label_3
_geom_angle
C1A Se1 Se2 98.27(14)
C1B Se2 Se1 98.77(13)
Cl4 Fe Cl3 109.34(7)
Cl4 Fe Cl1 112.37(6)
Cl3 Fe Cl1 109.30(6)
Cl4 Fe Cl2 107.83(7)
Cl3 Fe Cl2 110.52(6)
Cl1 Fe Cl2 107.46(6)
C1A N1A C2A 109.1(4)
C1A N1A C8A 124.9(4)
C2A N1A C8A 125.9(4)
C1A N2A C7A 107.9(4)
C1A N2A C11A 126.0(4)
C7A N2A C11A 126.2(4)
N1A C1A N2A 109.8(4)
N1A C1A Se1 125.5(3)
N2A C1A Se1 124.6(3)
N1A C2A C7A 106.8(4)
N1A C2A C3A 132.1(5)
C7A C2A C3A 121.0(5)
C4A C3A C2A 116.6(5)
C4A C3A H3AA 121.7
C2A C3A H3AA 121.7
C3A C4A C5A 122.5(5)
C3A C4A H4AA 118.8
C5A C4A H4AA 118.8
C6A C5A C4A 121.5(5)
C6A C5A H5AA 119.2
C4A C5A H5AA 119.2
C5A C6A C7A 116.5(5)
C5A C6A H6AA 121.8
C7A C6A H6AA 121.8
C2A C7A N2A 106.4(4)
C2A C7A C6A 121.8(5)
N2A C7A C6A 131.8(5)
N1A C8A C9A 110.5(4)
N1A C8A C10A 109.3(4)
C9A C8A C10A 114.4(4)
N1A C8A H8AA 107.4
C9A C8A H8AA 107.4
C10A C8A H8AA 107.4
C8A C9A H9AA 109.5
C8A C9A H9AB 109.5
H9AA C9A H9AB 109.5
C8A C9A H9AC 109.5
H9AA C9A H9AC 109.5
H9AB C9A H9AC 109.5
C8A C10A H10A 109.5
C8A C10A H10B 109.5
H10A C10A H10B 109.5
C8A C10A H10C 109.5
H10A C10A H10C 109.5
H10B C10A H10C 109.5
N2A C11A C12A 110.5(4)
N2A C11A C13A 110.9(4)
C12A C11A C13A 112.1(4)
N2A C11A H11A 107.7
C12A C11A H11A 107.7
C13A C11A H11A 107.7
C11A C12A H12A 109.5
C11A C12A H12B 109.5
H12A C12A H12B 109.5
C11A C12A H12C 109.5
H12A C12A H12C 109.5
H12B C12A H12C 109.5
C11A C13A H13A 109.5
C11A C13A H13B 109.5
H13A C13A H13B 109.5
C11A C13A H13C 109.5
H13A C13A H13C 109.5
H13B C13A H13C 109.5
C1B N1B C2B 108.1(4)
C1B N1B C8B 125.8(4)
C2B N1B C8B 125.8(4)
C1B N2B C7B 107.9(4)
C1B N2B C11B 124.6(4)
C7B N2B C11B 127.3(4)
N1B C1B N2B 109.9(4)
N1B C1B Se2 123.9(3)
N2B C1B Se2 126.2(3)
C7B C2B N1B 107.3(4)
C7B C2B C3B 121.0(4)
N1B C2B C3B 131.6(4)
C4B C3B C2B 117.2(5)
C4B C3B H3BA 121.4
C2B C3B H3BA 121.4
C3B C4B C5B 121.0(5)
C3B C4B H4BA 119.5
C5B C4B H4BA 119.5
C6B C5B C4B 122.3(5)
C6B C5B H5BA 118.8
C4B C5B H5BA 118.8
C5B C6B C7B 116.6(5)
C5B C6B H6BA 121.7
C7B C6B H6BA 121.7
C2B C7B C6B 121.9(5)
C2B C7B N2B 106.8(4)
C6B C7B N2B 131.2(5)
N1B C8B C9B 111.7(4)
N1B C8B C10B 110.1(4)
C9B C8B C10B 113.9(4)
N1B C8B H8BA 106.9
C9B C8B H8BA 106.9
C10B C8B H8BA 106.9
C8B C9B H9BA 109.5
C8B C9B H9BB 109.5
H9BA C9B H9BB 109.5
C8B C9B H9BC 109.5
H9BA C9B H9BC 109.5
H9BB C9B H9BC 109.5
C8B C10B H10D 109.5
C8B C10B H10E 109.5
H10D C10B H10E 109.5
C8B C10B H10F 109.5
H10D C10B H10F 109.5
H10E C10B H10F 109.5
N2B C11B C13B 111.5(4)
N2B C11B C12B 111.0(4)
C13B C11B C12B 112.2(4)
N2B C11B H11B 107.2
C13B C11B H11B 107.2
C12B C11B H11B 107.2
C11B C12B H12D 109.5
C11B C12B H12E 109.5
H12D C12B H12E 109.5
C11B C12B H12F 109.5
H12D C12B H12F 109.5
H12E C12B H12F 109.5
C11B C13B H13D 109.5
C11B C13B H13E 109.5
H13D C13B H13E 109.5
C11B C13B H13F 109.5
H13D C13B H13F 109.5
H13E C13B H13F 109.5

loop_
_geom_bond_atom_site_label_1
_geom_bond_atom_site_label_2
_geom_bond_distance
Se1 C1A 1.901(4)
Se1 Se2 2.4227(6)
Se2 C1B 1.917(4)
Fe Cl4 2.1886(16)
Fe Cl3 2.1954(15)
Fe Cl1 2.1957(15)
Fe Cl2 2.2222(15)
N1A C1A 1.333(6)
N1A C2A 1.383(6)
N1A C8A 1.492(6)
N2A C1A 1.349(6)
N2A C7A 1.402(6)
N2A C11A 1.490(6)
C2A C7A 1.398(7)
C2A C3A 1.402(7)
C3A C4A 1.375(8)
C3A H3AA 0.9500
C4A C5A 1.400(9)
C4A H4AA 0.9500
C5A C6A 1.382(8)
C5A H5AA 0.9500
C6A C7A 1.402(7)
C6A H6AA 0.9500
C8A C9A 1.534(7)
C8A C10A 1.537(6)
C8A H8AA 1.0000
C9A H9AA 0.9800
C9A H9AB 0.9800
C9A H9AC 0.9800
C10A H10A 0.9800
C10A H10B 0.9800
C10A H10C 0.9800
C11A C12A 1.524(7)
C11A C13A 1.538(7)
C11A H11A 1.0000
C12A H12A 0.9800
C12A H12B 0.9800
C12A H12C 0.9800
C13A H13A 0.9800
C13A H13B 0.9800
C13A H13C 0.9800
N1B C1B 1.342(6)
N1B C2B 1.391(6)
N1B C8B 1.486(6)
N2B C1B 1.350(6)
N2B C7B 1.396(6)
N2B C11B 1.483(6)
C2B C7B 1.387(7)
C2B C3B 1.411(7)
C3B C4B 1.379(7)
C3B H3BA 0.9500
C4B C5B 1.400(8)
C4B H4BA 0.9500
C5B C6B 1.382(8)
C5B H5BA 0.9500
C6B C7B 1.392(7)
C6B H6BA 0.9500
C8B C9B 1.523(6)
C8B C10B 1.524(6)
C8B H8BA 1.0000
C9B H9BA 0.9800
C9B H9BB 0.9800
C9B H9BC 0.9800
C10B H10D 0.9800
C10B H10E 0.9800
C10B H10F 0.9800
C11B C13B 1.525(6)
C11B C12B 1.527(7)
C11B H11B 1.0000
C12B H12D 0.9800
C12B H12E 0.9800
C12B H12F 0.9800
C13B H13D 0.9800
C13B H13E 0.9800
C13B H13F 0.9800

loop_
_geom_hbond_atom_site_label_D
_geom_hbond_atom_site_label_H
_geom_hbond_atom_site_label_A
_geom_hbond_distance_DH
_geom_hbond_distance_HA
_geom_hbond_distance_DA
_geom_hbond_angle_DHA
_geom_hbond_site_symmetry_A
C6A H6AA Cl1 0.95 2.75 3.593(5) 148.5 2_756
C8A H8AA Cl 1.00 2.79 3.716(5) 153.4 3_666
C6B H6BA Cl2 0.95 2.65 3.545(5) 157.2 .

loop_
_geom_torsion_atom_site_label_1
_geom_torsion_atom_site_label_2
_geom_torsion_atom_site_label_3
_geom_torsion_atom_site_label_4
_geom_torsion
C1A Se1 Se2 C1B -70.08(19)
C2A N1A C1A N2A 0.7(5)
C8A N1A C1A N2A 177.9(4)
C2A N1A C1A Se1 -176.8(3)
C8A N1A C1A Se1 0.5(6)
C7A N2A C1A N1A -1.4(5)
C11A N2A C1A N1A 178.1(4)
C7A N2A C1A Se1 176.1(3)
C11A N2A C1A Se1 -4.4(6)
Se2 Se1 C1A N1A -73.3(4)
Se2 Se1 C1A N2A 109.7(4)
C1A N1A C2A C7A 0.3(5)
C8A N1A C2A C7A -177.0(4)
C1A N1A C2A C3A -177.6(5)
C8A N1A C2A C3A 5.2(8)
N1A C2A C3A C4A 178.5(5)
C7A C2A C3A C4A 0.9(8)
C2A C3A C4A C5A 0.7(9)
C3A C4A C5A C6A -0.7(9)
C4A C5A C6A C7A -0.8(8)
N1A C2A C7A N2A -1.1(5)
C3A C2A C7A N2A 177.1(4)
N1A C2A C7A C6A 179.3(4)
C3A C2A C7A C6A -2.6(8)
C1A N2A C7A C2A 1.5(5)
C11A N2A C7A C2A -177.9(4)
C1A N2A C7A C6A -178.9(5)
C11A N2A C7A C6A 1.6(8)
C5A C6A C7A C2A 2.4(8)
C5A C6A C7A N2A -177.1(5)
C1A N1A C8A C9A 119.3(5)
C2A N1A C8A C9A -63.9(6)
C1A N1A C8A C10A -113.9(5)
C2A N1A C8A C10A 62.9(6)
C1A N2A C11A C12A 112.7(5)
C7A N2A C11A C12A -68.0(6)
C1A N2A C11A C13A -122.3(5)
C7A N2A C11A C13A 57.0(6)
C2B N1B C1B N2B 1.1(5)
C8B N1B C1B N2B -173.0(4)
C2B N1B C1B Se2 -176.8(3)
C8B N1B C1B Se2 9.0(6)
C7B N2B C1B N1B -1.3(5)
C11B N2B C1B N1B 173.5(4)
C7B N2B C1B Se2 176.5(3)
C11B N2B C1B Se2 -8.6(6)
Se1 Se2 C1B N1B 108.1(4)
Se1 Se2 C1B N2B -69.5(4)
C1B N1B C2B C7B -0.5(5)
C8B N1B C2B C7B 173.7(4)
C1B N1B C2B C3B 175.4(5)
C8B N1B C2B C3B -10.4(8)
C7B C2B C3B C4B -0.3(7)
N1B C2B C3B C4B -175.7(5)
C2B C3B C4B C5B -0.1(8)
C3B C4B C5B C6B 0.4(9)
C4B C5B C6B C7B -0.3(8)
N1B C2B C7B C6B 176.8(4)
C3B C2B C7B C6B 0.4(7)
N1B C2B C7B N2B -0.3(5)
C3B C2B C7B N2B -176.7(4)
C5B C6B C7B C2B -0.1(8)
C5B C6B C7B N2B 176.2(5)
C1B N2B C7B C2B 1.0(5)
C11B N2B C7B C2B -173.6(4)
C1B N2B C7B C6B -175.8(5)
C11B N2B C7B C6B 9.6(8)
C1B N1B C8B C9B -118.3(5)
C2B N1B C8B C9B 68.5(6)
C1B N1B C8B C10B 114.1(5)
C2B N1B C8B C10B -59.0(6)
C1B N2B C11B C13B -121.1(5)
C7B N2B C11B C13B 52.7(6)
C1B N2B C11B C12B 112.9(5)
C7B N2B C11B C12B -73.3(6)
